data_2100583
loop_
_publ_author_name
'Wardell, James L.'
'Low, John Nicolson'
'Skakle, Janet M.S.'
'Glidewell, Christopher'

_publ_section_title
;
Isomeric N-(iodophenyl)nitrobenzamides form different
three-dimensional framework structures
;
_journal_coeditor_code BM5035
_journal_issue 2
_journal_name_full 'Acta Crystallographica, Section B'
_journal_page_first 931
_journal_page_last 943
_journal_paper_doi 10.1107/S0108768106029053
_journal_volume 62
_journal_year 2006
_chemical_formula_moiety 'C13 H9 I N2 O3'
_chemical_formula_sum 'C13 H9 I N2 O3'
_chemical_formula_weight 368.12
_chemical_name_systematic
;
N-(2-iodophenyl)-4-nitrobenzamide
;
_space_group_IT_number 7
_symmetry_cell_setting monoclinic
_symmetry_space_group_name_Hall 'P -2yc'
_symmetry_space_group_name_H-M 'P 1 c 1'
_atom_sites_solution_hydrogens geom
_atom_sites_solution_primary direct
_atom_sites_solution_secondary difmap
_cell_angle_alpha 90.00
_cell_angle_beta 109.9452(17)
_cell_angle_gamma 90.00
_cell_formula_units_Z 2
_cell_length_a 10.0528(3)
_cell_length_b 4.8703(10)
_cell_length_c 13.5719(3)
_cell_measurement_reflns_used 2767
_cell_measurement_temperature 120(2)
_cell_measurement_theta_max 27.53
_cell_measurement_theta_min 3.19
_cell_volume 624.63(13)
_computing_cell_refinement 'DENZO (Otwinowski & Minor, 1997) & COLLECT'
_computing_data_collection 'COLLECT (Hooft, 1999)'
_computing_data_reduction 'DENZO & COLLECT)'
_computing_molecular_graphics 'PLATON (Spek, 2003)'
_computing_publication_material 'SHELXL-97 and PRPKAPPA (Ferguson, 1999)'
_computing_structure_refinement 'OSCAIL & SHELXL-97 (Sheldrick, 1997)'
_computing_structure_solution 'OSCAIL (McArdle, 2003) & SHELXS-97 (Sheldrick, 1997)'
_diffrn_ambient_temperature 120(2)
_diffrn_detector_area_resol_mean 9.091
_diffrn_measured_fraction_theta_full 0.998
_diffrn_measured_fraction_theta_max 0.998
_diffrn_measurement_device_type 'Bruker-Nonius KappaCCD'
_diffrn_measurement_method '\f & \w scans'
_diffrn_radiation_monochromator graphite
_diffrn_radiation_source 'Bruker-Nonius FR591 rotating anode'
_diffrn_radiation_type 'Mo K\a'
_diffrn_radiation_wavelength 0.71073
_diffrn_reflns_av_R_equivalents 0.0257
_diffrn_reflns_av_sigmaI/netI 0.0287
_diffrn_reflns_limit_h_max 13
_diffrn_reflns_limit_h_min -13
_diffrn_reflns_limit_k_max 6
_diffrn_reflns_limit_k_min -6
_diffrn_reflns_limit_l_max 17
_diffrn_reflns_limit_l_min -17
_diffrn_reflns_number 10157
_diffrn_reflns_theta_full 27.53
_diffrn_reflns_theta_max 27.53
_diffrn_reflns_theta_min 3.19
_diffrn_standards_decay_% 0
_exptl_absorpt_coefficient_mu 2.569
_exptl_absorpt_correction_T_max 0.821
_exptl_absorpt_correction_T_min 0.412
_exptl_absorpt_correction_type multi-scan
_exptl_absorpt_process_details 'SADABS 2.10 (Sheldrick, 2003)'
_exptl_crystal_colour brown
_exptl_crystal_density_diffrn 1.957
_exptl_crystal_density_method 'not measured'
_exptl_crystal_description plate
_exptl_crystal_F_000 356
_exptl_crystal_size_max 0.42
_exptl_crystal_size_mid 0.30
_exptl_crystal_size_min 0.08
_refine_diff_density_max 0.668
_refine_diff_density_min -0.624
_refine_ls_abs_structure_details 'Flack (1983), 1328 Friedel pairs'
_refine_ls_abs_structure_Flack -0.006(17)
_refine_ls_extinction_coef 0.0225(11)
_refine_ls_extinction_expression Fc^*^=kFc[1+0.001xFc^2^\l^3^/sin(2\q)]^-1/4^
_refine_ls_extinction_method SHELXL
_refine_ls_goodness_of_fit_ref 1.211
_refine_ls_hydrogen_treatment constr
_refine_ls_matrix_type full
_refine_ls_number_parameters 173
_refine_ls_number_reflns 2767
_refine_ls_number_restraints 2
_refine_ls_restrained_S_all 1.211
_refine_ls_R_factor_all 0.0209
_refine_ls_R_factor_gt 0.0190
_refine_ls_shift/su_max 0.000
_refine_ls_shift/su_mean 0.000
_refine_ls_structure_factor_coef Fsqd
_refine_ls_weighting_details 'w=1/[\s^2^(Fo^2^)+(0.0220P)^2^] where P=(Fo^2^+2Fc^2^)/3'
_refine_ls_weighting_scheme calc
_refine_ls_wR_factor_gt 0.0470
_refine_ls_wR_factor_ref 0.0479
_reflns_number_gt 2624
_reflns_number_total 2767
_reflns_threshold_expression I>2\s(I)
_cod_data_source_file bm5035.cif
_cod_depositor_comments
;
The following automatic conversions were performed:
'_exptl_absorpt_correction_type' value 'Multi-scan' changed to
'multi-scan' according to
'/home/saulius/struct/CIF-dictionaries/cif_core.dic' dictionary named
'cif_core.dic' version 2.4.1 from 2010-06-29.

Automatic conversion script
Id: cif_fix_enum 1527 2010-12-29 10:47:43Z saulius 
;
_cod_original_sg_symbol_H-M 'P c'
_cod_database_code 2100583

loop_
_symmetry_equiv_pos_as_xyz
'x, y, z'
'x, -y, z+1/2'

loop_
_atom_site_type_symbol
_atom_site_label
_atom_site_fract_x
_atom_site_fract_y
_atom_site_fract_z
_atom_site_U_iso_or_equiv
_atom_site_adp_type
_atom_site_calc_flag
_atom_site_refinement_flags
_atom_site_occupancy
C C11 0.5752(3) 0.3044(6) 0.4647(2) 0.0166(6) Uani d . 1
C C12 0.6262(3) 0.0947(5) 0.5369(2) 0.0178(6) Uani d . 1
C C13 0.5580(3) 0.0257(6) 0.6070(2) 0.0203(6) Uani d . 1
C C14 0.4401(3) 0.1752(6) 0.6040(2) 0.0193(6) Uani d . 1
C C15 0.3863(4) 0.3834(6) 0.5336(3) 0.0219(7) Uani d . 1
C C16 0.4536(3) 0.4493(6) 0.4629(2) 0.0227(6) Uani d . 1
C C17 0.6533(3) 0.3998(5) 0.3944(3) 0.0162(6) Uani d . 1
O O17 0.6439(3) 0.6401(3) 0.3643(2) 0.0222(5) Uani d . 1
N N1 0.7377(3) 0.2097(5) 0.37238(19) 0.0170(5) Uani d . 1
C C21 0.8439(3) 0.2622(5) 0.3288(2) 0.0174(5) Uani d . 1
C C22 0.9731(3) 0.1242(5) 0.3667(3) 0.0191(6) Uani d . 1
C C23 1.0798(4) 0.1711(6) 0.3246(3) 0.0275(7) Uani d . 1
C C24 1.0584(4) 0.3658(6) 0.2466(3) 0.0326(9) Uani d . 1
C C25 0.9320(4) 0.5056(7) 0.2088(3) 0.0299(7) Uani d . 1
C C26 0.8237(3) 0.4548(6) 0.2474(2) 0.0243(6) Uani d . 1
N N14 0.3713(3) 0.1070(5) 0.6813(2) 0.0242(6) Uani d . 1
O O41 0.4000(3) -0.1124(4) 0.7272(2) 0.0316(6) Uani d . 1
O O42 0.2887(3) 0.2714(6) 0.6949(2) 0.0413(6) Uani d . 1
I I22 1.01765(2) -0.13097(3) 0.49856(2) 0.02465(8) Uani d . 1
H H12 0.7088 -0.0029 0.5385 0.021 Uiso calc R 1
H H13 0.5917 -0.1203 0.6556 0.024 Uiso calc R 1
H H15 0.3043 0.4809 0.5332 0.026 Uiso calc R 1
H H16 0.4175 0.5922 0.4133 0.027 Uiso calc R 1
H H1 0.7243 0.0343 0.3813 0.020 Uiso d R 1
H H23 1.1659 0.0708 0.3493 0.033 Uiso calc R 1
H H24 1.1314 0.4033 0.2188 0.039 Uiso calc R 1
H H25 0.9190 0.6393 0.1554 0.036 Uiso calc R 1
H H26 0.7362 0.5491 0.2192 0.029 Uiso calc R 1

loop_
_atom_site_aniso_label
_atom_site_aniso_U_11
_atom_site_aniso_U_22
_atom_site_aniso_U_33
_atom_site_aniso_U_12
_atom_site_aniso_U_13
_atom_site_aniso_U_23
C11 0.0155(15) 0.0154(11) 0.0191(15) -0.0022(12) 0.0060(12) -0.0037(11)
C12 0.0159(14) 0.0184(13) 0.0186(15) 0.0033(10) 0.0053(12) -0.0011(10)
C13 0.0198(14) 0.0210(13) 0.0197(14) 0.0018(11) 0.0059(11) 0.0005(11)
C14 0.0155(15) 0.0253(14) 0.0200(16) -0.0037(11) 0.0097(12) -0.0076(11)
C15 0.0164(18) 0.0217(16) 0.030(2) 0.0024(10) 0.0104(15) -0.0065(10)
C16 0.0204(15) 0.0183(13) 0.0298(16) 0.0044(12) 0.0093(12) 0.0018(12)
C17 0.0142(14) 0.0139(13) 0.0191(17) -0.0014(9) 0.0038(12) -0.0015(9)
O17 0.0265(13) 0.0120(10) 0.0301(13) 0.0017(7) 0.0120(10) 0.0010(7)
N1 0.0210(13) 0.0117(10) 0.0207(13) -0.0007(10) 0.0103(10) 0.0008(10)
C21 0.0221(15) 0.0119(13) 0.0188(14) -0.0050(11) 0.0079(11) -0.0033(10)
C22 0.0189(15) 0.0194(14) 0.0195(16) -0.0046(10) 0.0070(12) -0.0056(9)
C23 0.0209(16) 0.0362(18) 0.0272(19) -0.0065(13) 0.0105(13) -0.0131(12)
C24 0.036(2) 0.039(2) 0.032(2) -0.0234(15) 0.0233(18) -0.0142(13)
C25 0.045(2) 0.0234(16) 0.0261(17) -0.0110(14) 0.0188(15) -0.0024(13)
C26 0.0358(18) 0.0173(13) 0.0203(15) -0.0044(13) 0.0101(13) -0.0018(11)
N14 0.0184(14) 0.0339(16) 0.0231(15) -0.0065(11) 0.0110(12) -0.0102(11)
O41 0.0297(14) 0.0405(14) 0.0285(14) 0.0006(9) 0.0150(11) 0.0077(9)
O42 0.0415(16) 0.0378(14) 0.0598(17) 0.0025(12) 0.0368(14) -0.0075(13)
I22 0.02063(10) 0.02722(11) 0.02339(11) 0.00400(9) 0.00399(6) 0.00105(9)

loop_
_atom_type_symbol
_atom_type_description
_atom_type_scat_dispersion_real
_atom_type_scat_dispersion_imag
_atom_type_scat_source
C C 0.0033 0.0016 'International Tables Vol C Tables 4.2.6.8 and 6.1.1.4'
H H 0.0000 0.0000 'International Tables Vol C Tables 4.2.6.8 and 6.1.1.4'
I I -0.4742 1.8119 'International Tables Vol C Tables 4.2.6.8 and 6.1.1.4'
N N 0.0061 0.0033 'International Tables Vol C Tables 4.2.6.8 and 6.1.1.4'
O O 0.0106 0.0060 'International Tables Vol C Tables 4.2.6.8 and 6.1.1.4'

loop_
_geom_angle_atom_site_label_1
_geom_angle_atom_site_label_2
_geom_angle_atom_site_label_3
_geom_angle
_geom_angle_publ_flag
C12 C11 C16 119.5(3) no
C12 C11 C17 122.0(3) no
C16 C11 C17 118.3(3) no
C11 C12 C13 120.8(3) no
C11 C12 H12 119.6 no
C13 C12 H12 119.6 no
C14 C13 C12 118.2(3) no
C14 C13 H13 120.9 no
C12 C13 H13 120.9 no
C15 C14 C13 122.7(3) no
C15 C14 N14 119.5(3) no
C13 C14 N14 117.8(3) no
C14 C15 C16 118.9(3) no
C14 C15 H15 120.5 no
C16 C15 H15 120.5 no
C15 C16 C11 119.9(3) no
C15 C16 H16 120.1 no
C11 C16 H16 120.1 no
O17 C17 N1 123.9(3) no
O17 C17 C11 120.5(3) no
N1 C17 C11 115.5(2) no
C17 N1 C21 126.1(2) no
C17 N1 H1 119.7 no
C21 N1 H1 114.0 no
C22 C21 N1 120.1(2) no
C22 C21 C26 118.5(3) no
N1 C21 C26 121.5(3) no
C21 C22 C23 121.2(3) no
C21 C22 I22 120.1(2) no
C23 C22 I22 118.4(2) no
C24 C23 C22 119.1(3) no
C24 C23 H23 120.5 no
C22 C23 H23 120.5 no
C25 C24 C23 120.4(3) no
C25 C24 H24 119.8 no
C23 C24 H24 119.8 no
C24 C25 C26 121.1(3) no
C24 C25 H25 119.4 no
C26 C25 H25 119.4 no
C25 C26 C21 119.6(3) no
C25 C26 H26 120.2 no
C21 C26 H26 120.2 no
O42 N14 O41 123.7(3) no
O42 N14 C14 118.1(3) no
O41 N14 C14 118.2(2) no

loop_
_geom_bond_atom_site_label_1
_geom_bond_atom_site_label_2
_geom_bond_distance
_geom_bond_publ_flag
C11 C12 1.387(4) no
C11 C16 1.404(4) no
C11 C17 1.501(4) no
C12 C13 1.390(4) no
C12 H12 0.95 no
C13 C14 1.380(4) no
C13 H13 0.95 no
C14 C15 1.372(5) no
C14 N14 1.478(4) no
C15 C16 1.387(5) no
C15 H15 0.95 no
C16 H16 0.95 no
C17 O17 1.233(3) no
C17 N1 1.356(4) no
N1 C21 1.410(4) no
N1 H1 0.88 no
C21 C22 1.395(4) no
C21 C26 1.411(4) no
C22 C23 1.395(5) no
C22 I22 2.097(3) no
C23 C24 1.383(5) no
C23 H23 0.95 no
C24 C25 1.377(6) no
C24 H24 0.95 no
C25 C26 1.381(4) no
C25 H25 0.95 no
C26 H26 0.95 no
N14 O42 1.212(4) no
N14 O41 1.221(3) no

loop_
_geom_hbond_atom_site_label_D
_geom_hbond_atom_site_label_H
_geom_hbond_atom_site_label_A
_geom_hbond_site_symmetry_A
_geom_hbond_distance_DH
_geom_hbond_distance_HA
_geom_hbond_distance_DA
_geom_hbond_angle_DHA
_geom_hbond_publ_flag
N1 H1 O17 1_545 0.88 2.06 2.920(3) 164 no
C24 H24 O42 2_664 0.95 2.34 3.175(4) 147 no
C26 H26 Cg1 2_564 0.95 2.95 3.800(3) 149 no

loop_
_geom_torsion_atom_site_label_1
_geom_torsion_atom_site_label_2
_geom_torsion_atom_site_label_3
_geom_torsion_atom_site_label_4
_geom_torsion
_geom_torsion_publ_flag
C16 C11 C12 C13 0.3(4) no
C17 C11 C12 C13 174.6(3) no
C11 C12 C13 C14 -1.3(4) no
C12 C13 C14 C15 1.5(4) no
C12 C13 C14 N14 -177.8(3) no
C13 C14 C15 C16 -0.7(5) no
N14 C14 C15 C16 178.6(3) no
C14 C15 C16 C11 -0.4(5) no
C12 C11 C16 C15 0.5(4) no
C17 C11 C16 C15 -174.0(3) no
C12 C11 C17 O17 -150.0(3) no
C16 C11 C17 O17 24.4(4) no
C12 C11 C17 N1 26.8(4) no
C16 C11 C17 N1 -158.8(3) no
O17 C17 N1 C21 11.6(5) no
C11 C17 N1 C21 -165.0(3) no
C17 N1 C21 C22 138.7(3) no
C17 N1 C21 C26 -40.7(4) no
N1 C21 C22 C23 179.7(3) no
C26 C21 C22 C23 -0.9(4) no
N1 C21 C22 I22 -6.3(3) no
C26 C21 C22 I22 173.15(19) no
C21 C22 C23 C24 2.4(4) no
I22 C22 C23 C24 -171.7(2) no
C22 C23 C24 C25 -1.9(5) no
C23 C24 C25 C26 -0.3(5) no
C24 C25 C26 C21 1.8(5) no
C22 C21 C26 C25 -1.2(4) no
N1 C21 C26 C25 178.2(3) no
C15 C14 N14 O42 -15.2(4) no
C13 C14 N14 O42 164.2(3) no
C15 C14 N14 O41 164.2(3) no
C13 C14 N14 O41 -16.4(4) no

loop_
_cod_related_entry_id
_cod_related_entry_database
_cod_related_entry_code
1 ChemSpider 1065203
